data_7063910
loop_
_publ_author_name
'Nichols, Brian R.'
'Petersen, Jeffrey L.'
'Dolinar, Brian S.'
'Popp, Brian V.'

_publ_section_title
;
 Primary and secondary coordination sphere Lewis acid interactions in
 \b-phosphinoethylborane-ligated rhodium and iridium complexes
;
_journal_issue 32
_journal_name_full 'New Journal of Chemistry'
_journal_page_first 14073
_journal_page_last 14081
_journal_paper_doi 10.1039/D5NJ01429H
_journal_volume 49
_journal_year 2025
_chemical_formula_moiety 'C32 H43 B Cl Ir N P'
_chemical_formula_sum 'C32 H43 B Cl Ir N P'
_chemical_formula_weight 711.10
_chemical_name_systematic
chloro-[(1,2,5,6-\h)-cycloocta-1,5-diene]-[{9-[2-(diphenylphosphanyl)ethyl]-9\l5-borabicyclo[3.3.1]nonan-9-yl}(ethylidyne)-\l5-azane]-iridium
_chemical_properties_physical Air-sensitive,Moisture-sensitive,Air-sensitive,Moisture-sensitive
_space_group_IT_number 2
_space_group_name_Hall '-P 1'
_space_group_name_H-M_alt 'P -1'
_symmetry_cell_setting triclinic
_symmetry_space_group_name_H-M 'P -1'
_atom_sites_solution_hydrogens geom
_atom_sites_solution_primary direct
_atom_sites_solution_secondary difmap
_audit_creation_method SHELXL-97
_audit_update_record
;
2025-06-22 deposited with the CCDC.	2025-07-08 downloaded from the CCDC.
;
_cell_angle_alpha 114.412(2)
_cell_angle_beta 93.805(2)
_cell_angle_gamma 92.019(2)
_cell_formula_units_Z 2
_cell_length_a 9.8906(9)
_cell_length_b 12.8325(13)
_cell_length_c 13.1400(13)
_cell_measurement_reflns_used 7813
_cell_measurement_temperature 293(2)
_cell_measurement_theta_max 27.50
_cell_measurement_theta_min 2.56
_cell_volume 1511.7(3)
_computing_cell_refinement 'SMART (version 5.6)'
_computing_data_collection 'SMART (version 5.6)'
_computing_data_reduction 'SAINT (version 5/6.0)'
_computing_molecular_graphics 'Olex2 1.5 (Dolomanov et al., 2009)'
_computing_publication_material 'Olex2 1.5 (Dolomanov et al., 2009)'
_computing_structure_refinement 'SHELXL-97 (Sheldrick, 1997)'
_computing_structure_solution 'SHELXS-97 (Sheldrick, 1990)'
_diffrn_ambient_temperature 293(2)
_diffrn_measured_fraction_theta_full 0.968
_diffrn_measured_fraction_theta_max 0.968
_diffrn_measurement_device_type 'Siemens P4, CCD detector'
_diffrn_measurement_method 'omega scans'
_diffrn_radiation_monochromator graphite
_diffrn_radiation_source 'fine-focus sealed tube'
_diffrn_radiation_type MoK\a
_diffrn_radiation_wavelength 0.71073
_diffrn_reflns_av_R_equivalents 0.0371
_diffrn_reflns_av_sigmaI/netI 0.0654
_diffrn_reflns_limit_h_max 12
_diffrn_reflns_limit_h_min -11
_diffrn_reflns_limit_k_max 16
_diffrn_reflns_limit_k_min -16
_diffrn_reflns_limit_l_max 17
_diffrn_reflns_limit_l_min -16
_diffrn_reflns_number 10597
_diffrn_reflns_theta_full 27.50
_diffrn_reflns_theta_max 27.50
_diffrn_reflns_theta_min 2.56
_diffrn_standards_decay_% none
_exptl_absorpt_coefficient_mu 4.579
_exptl_absorpt_correction_T_max 0.803
_exptl_absorpt_correction_T_min 0.305
_exptl_absorpt_correction_type multi-scan
_exptl_absorpt_process_details SADABS
_exptl_crystal_colour yellow
_exptl_crystal_density_diffrn 1.562
_exptl_crystal_density_method 'not measured'
_exptl_crystal_description parallelepiped
_exptl_crystal_F_000 712
_exptl_crystal_recrystallization_method 'Re-crystallisation from solvent: Acetonitrile'
_exptl_crystal_size_max 0.34
_exptl_crystal_size_mid 0.12
_exptl_crystal_size_min 0.05
_refine_diff_density_max 2.206
_refine_diff_density_min -1.346
_refine_diff_density_rms 0.146
_refine_ls_extinction_method none
_refine_ls_goodness_of_fit_ref 1.032
_refine_ls_hydrogen_treatment riding
_refine_ls_matrix_type full
_refine_ls_number_parameters 335
_refine_ls_number_reflns 6729
_refine_ls_number_restraints 0
_refine_ls_restrained_S_all 1.032
_refine_ls_R_factor_all 0.0492
_refine_ls_R_factor_gt 0.0400
_refine_ls_shift/su_max 0.002
_refine_ls_shift/su_mean 0.000
_refine_ls_structure_factor_coef Fsqd
_refine_ls_weighting_details 'calc w=1/[\s^2^(Fo^2^)+(0.0575P)^2^+0.3738P] where P=(Fo^2^+2Fc^2^)/3'
_refine_ls_weighting_scheme calc
_refine_ls_wR_factor_gt 0.1012
_refine_ls_wR_factor_ref 0.1074
_reflns_number_gt 5858
_reflns_number_total 6729
_reflns_threshold_expression >2sigma(I)
_cod_data_source_file d5nj01429h2.cif
_cod_data_source_block bp16ccd
_cod_depositor_comments 'Adding full bibliography for 7063906--7063912.cif.'
_cod_database_code 7063910

loop_
_symmetry_equiv_pos_as_xyz
'x, y, z'
'-x, -y, -z'

loop_
_atom_site_label
_atom_site_type_symbol
_atom_site_fract_x
_atom_site_fract_y
_atom_site_fract_z
_atom_site_U_iso_or_equiv
_atom_site_adp_type
_atom_site_occupancy
_atom_site_symmetry_multiplicity
_atom_site_calc_flag
_atom_site_refinement_flags
_atom_site_disorder_assembly
_atom_site_disorder_group
Ir1 Ir 0.706394(17) 0.322386(16) 0.285366(16) 0.03235(8) Uani 1 1 d . . .
Cl1 Cl 0.51789(13) 0.23707(14) 0.15368(13) 0.0480(3) Uani 1 1 d . . .
P1 P 0.79126(13) 0.38660(12) 0.15966(11) 0.0325(3) Uani 1 1 d . . .
N1 N 0.6033(5) 0.0529(4) -0.1355(4) 0.0402(10) Uani 1 1 d . . .
C1 C 0.7580(5) 0.2904(5) 0.0104(5) 0.0390(11) Uani 1 1 d . . .
H1A H 0.6605 0.2782 -0.0083 0.047 Uiso 1 1 calc R . .
H1B H 0.7945 0.3282 -0.0333 0.047 Uiso 1 1 calc R . .
C2 C 0.8177(6) 0.1736(5) -0.0247(5) 0.0396(12) Uani 1 1 d . . .
H2A H 0.7985 0.1436 0.0300 0.047 Uiso 1 1 calc R . .
H2B H 0.9156 0.1845 -0.0222 0.047 Uiso 1 1 calc R . .
C3 C 0.9736(5) 0.4229(5) 0.1753(4) 0.0363(11) Uani 1 1 d . . .
C4 C 1.0592(6) 0.3367(5) 0.1660(5) 0.0423(12) Uani 1 1 d . . .
H4 H 1.0230 0.2654 0.1575 0.051 Uiso 1 1 calc R . .
C5 C 1.1975(6) 0.3563(6) 0.1693(5) 0.0483(14) Uani 1 1 d . . .
H5 H 1.2540 0.2973 0.1604 0.058 Uiso 1 1 calc R . .
C6 C 1.2527(6) 0.4624(7) 0.1855(5) 0.0540(16) Uani 1 1 d . . .
H6 H 1.3463 0.4754 0.1890 0.065 Uiso 1 1 calc R . .
C7 C 1.1693(7) 0.5492(6) 0.1967(6) 0.0557(16) Uani 1 1 d . . .
H7 H 1.2063 0.6209 0.2069 0.067 Uiso 1 1 calc R . .
C8 C 1.0299(6) 0.5295(5) 0.1926(5) 0.0462(13) Uani 1 1 d . . .
H8 H 0.9737 0.5887 0.2016 0.055 Uiso 1 1 calc R . .
C9 C 0.7115(5) 0.5163(5) 0.1725(5) 0.0386(11) Uani 1 1 d . . .
C10 C 0.7071(11) 0.5556(8) 0.0900(7) 0.089(3) Uani 1 1 d . . .
H10 H 0.7494 0.5160 0.0251 0.107 Uiso 1 1 calc R . .
C11 C 0.6411(13) 0.6529(9) 0.1006(8) 0.107(4) Uani 1 1 d . . .
H11 H 0.6392 0.6776 0.0433 0.129 Uiso 1 1 calc R . .
C12 C 0.5795(9) 0.7115(7) 0.1948(7) 0.073(2) Uani 1 1 d . . .
H12 H 0.5342 0.7760 0.2016 0.088 Uiso 1 1 calc R . .
C13 C 0.5834(9) 0.6773(7) 0.2788(7) 0.073(2) Uani 1 1 d . . .
H13 H 0.5435 0.7194 0.3444 0.087 Uiso 1 1 calc R . .
C14 C 0.6468(7) 0.5791(6) 0.2674(6) 0.0602(18) Uani 1 1 d . . .
H14 H 0.6461 0.5546 0.3248 0.072 Uiso 1 1 calc R . .
C15 C 0.7630(6) 0.1155(5) -0.2514(5) 0.0430(12) Uani 1 1 d . . .
H15 H 0.7151 0.1858 -0.2316 0.052 Uiso 1 1 calc R . .
C16 C 0.9130(6) 0.1433(6) -0.2622(6) 0.0526(15) Uani 1 1 d . . .
H16A H 0.9171 0.1625 -0.3260 0.063 Uiso 1 1 calc R . .
H16B H 0.9471 0.2106 -0.1957 0.063 Uiso 1 1 calc R . .
C17 C 1.0069(7) 0.0472(6) -0.2767(7) 0.0604(18) Uani 1 1 d . . .
H17A H 1.1002 0.0789 -0.2633 0.072 Uiso 1 1 calc R . .
H17B H 0.9935 -0.0094 -0.3539 0.072 Uiso 1 1 calc R . .
C18 C 0.9859(6) -0.0137(6) -0.1989(6) 0.0496(15) Uani 1 1 d . . .
H18A H 1.0305 -0.0851 -0.2275 0.060 Uiso 1 1 calc R . .
H18B H 1.0298 0.0340 -0.1250 0.060 Uiso 1 1 calc R . .
C19 C 0.8364(5) -0.0403(5) -0.1872(5) 0.0396(12) Uani 1 1 d . . .
H19 H 0.8337 -0.0668 -0.1273 0.048 Uiso 1 1 calc R . .
C20 C 0.6887(7) 0.0217(6) -0.3592(6) 0.0561(16) Uani 1 1 d . . .
H20A H 0.5925 0.0191 -0.3491 0.067 Uiso 1 1 calc R . .
H20B H 0.6990 0.0438 -0.4207 0.067 Uiso 1 1 calc R . .
C21 C 0.7376(8) -0.0995(7) -0.3929(6) 0.0639(19) Uani 1 1 d . . .
H21A H 0.6700 -0.1543 -0.4474 0.077 Uiso 1 1 calc R . .
H21B H 0.8208 -0.1046 -0.4292 0.077 Uiso 1 1 calc R . .
C22 C 0.7636(7) -0.1337(5) -0.2948(6) 0.0507(15) Uani 1 1 d . . .
H22A H 0.8174 -0.2002 -0.3192 0.061 Uiso 1 1 calc R . .
H22B H 0.6770 -0.1567 -0.2769 0.061 Uiso 1 1 calc R . .
C23 C 0.6408(6) 0.2250(6) 0.3790(5) 0.0446(13) Uani 1 1 d . . .
H23 H 0.5963 0.1702 0.3130 0.054 Uiso 1 1 calc R . .
C24 C 0.5905(6) 0.3315(5) 0.4243(5) 0.0424(12) Uani 1 1 d . . .
H24 H 0.5177 0.3461 0.3847 0.051 Uiso 1 1 calc R . .
C25 C 0.6464(6) 0.4258(6) 0.5341(5) 0.0503(15) Uani 1 1 d . . .
H25A H 0.6866 0.3921 0.5818 0.060 Uiso 1 1 calc R . .
H25B H 0.5723 0.4696 0.5714 0.060 Uiso 1 1 calc R . .
C26 C 0.7528(7) 0.5068(6) 0.5207(5) 0.0547(16) Uani 1 1 d . . .
H26A H 0.7083 0.5707 0.5151 0.066 Uiso 1 1 calc R . .
H26B H 0.8166 0.5374 0.5871 0.066 Uiso 1 1 calc R . .
C27 C 0.8298(6) 0.4499(5) 0.4189(5) 0.0434(13) Uani 1 1 d . . .
H27 H 0.8401 0.4875 0.3724 0.052 Uiso 1 1 calc R . .
C28 C 0.8868(5) 0.3449(6) 0.3899(5) 0.0453(14) Uani 1 1 d . . .
H28 H 0.9278 0.3140 0.3230 0.054 Uiso 1 1 calc R . .
C29 C 0.8852(6) 0.2788(7) 0.4619(6) 0.0538(16) Uani 1 1 d . . .
H29A H 0.8834 0.3324 0.5397 0.065 Uiso 1 1 calc R . .
H29B H 0.9683 0.2395 0.4555 0.065 Uiso 1 1 calc R . .
C30 C 0.7644(7) 0.1909(7) 0.4300(6) 0.0582(17) Uani 1 1 d . . .
H30A H 0.7903 0.1175 0.3766 0.070 Uiso 1 1 calc R . .
H30B H 0.7406 0.1817 0.4964 0.070 Uiso 1 1 calc R . .
C31 C 0.4942(5) 0.0449(5) -0.1207(5) 0.0413(12) Uani 1 1 d . . .
C32 C 0.3504(6) 0.0339(6) -0.1035(6) 0.0558(16) Uani 1 1 d . . .
H32A H 0.3004 0.0834 -0.1280 0.084 Uiso 1 1 calc R . .
H32B H 0.3413 0.0553 -0.0253 0.084 Uiso 1 1 calc R . .
H32C H 0.3155 -0.0441 -0.1459 0.084 Uiso 1 1 calc R . .
B1 B 0.7616(6) 0.0779(5) -0.1490(6) 0.0376(13) Uani 1 1 d . . .

loop_
_atom_site_aniso_label
_atom_site_aniso_U_11
_atom_site_aniso_U_22
_atom_site_aniso_U_33
_atom_site_aniso_U_23
_atom_site_aniso_U_13
_atom_site_aniso_U_12
Ir1 0.03116(11) 0.03448(12) 0.03353(12) 0.01604(9) 0.00472(8) 0.00167(8)
Cl1 0.0338(6) 0.0584(9) 0.0487(8) 0.0205(7) -0.0005(6) -0.0056(6)
P1 0.0343(6) 0.0313(6) 0.0339(7) 0.0152(5) 0.0051(5) 0.0044(5)
N1 0.044(2) 0.039(3) 0.037(2) 0.015(2) 0.003(2) 0.004(2)
C1 0.043(3) 0.032(3) 0.039(3) 0.012(2) 0.006(2) 0.004(2)
C2 0.044(3) 0.036(3) 0.041(3) 0.017(2) 0.004(2) 0.003(2)
C3 0.039(2) 0.040(3) 0.032(3) 0.017(2) 0.005(2) -0.001(2)
C4 0.047(3) 0.042(3) 0.039(3) 0.018(3) 0.006(2) 0.005(2)
C5 0.040(3) 0.064(4) 0.040(3) 0.020(3) 0.006(2) 0.008(3)
C6 0.040(3) 0.080(5) 0.043(3) 0.028(3) 0.004(3) -0.010(3)
C7 0.060(4) 0.058(4) 0.053(4) 0.029(3) 0.003(3) -0.020(3)
C8 0.052(3) 0.045(3) 0.047(3) 0.025(3) 0.009(3) -0.001(3)
C9 0.045(3) 0.037(3) 0.037(3) 0.018(2) 0.006(2) 0.008(2)
C10 0.161(9) 0.072(5) 0.053(4) 0.037(4) 0.036(5) 0.068(6)
C11 0.183(11) 0.090(7) 0.082(6) 0.059(6) 0.044(7) 0.085(7)
C12 0.093(5) 0.059(5) 0.081(6) 0.039(4) 0.021(5) 0.036(4)
C13 0.092(5) 0.063(5) 0.075(5) 0.034(4) 0.032(4) 0.041(4)
C14 0.077(4) 0.060(4) 0.051(4) 0.027(3) 0.021(3) 0.024(4)
C15 0.046(3) 0.039(3) 0.047(3) 0.021(3) 0.006(3) 0.004(2)
C16 0.058(3) 0.047(4) 0.060(4) 0.028(3) 0.015(3) 0.001(3)
C17 0.051(3) 0.059(4) 0.077(5) 0.031(4) 0.019(3) 0.005(3)
C18 0.037(3) 0.047(3) 0.064(4) 0.022(3) 0.009(3) 0.011(3)
C19 0.046(3) 0.031(3) 0.043(3) 0.016(2) 0.005(2) 0.002(2)
C20 0.067(4) 0.061(4) 0.043(3) 0.026(3) -0.004(3) -0.002(3)
C21 0.077(5) 0.060(4) 0.045(4) 0.012(3) 0.003(3) 0.001(4)
C22 0.056(3) 0.037(3) 0.054(4) 0.014(3) 0.010(3) 0.001(3)
C23 0.049(3) 0.052(3) 0.046(3) 0.033(3) 0.011(3) 0.004(3)
C24 0.041(3) 0.049(3) 0.040(3) 0.020(3) 0.015(2) 0.003(2)
C25 0.051(3) 0.058(4) 0.038(3) 0.015(3) 0.011(3) 0.003(3)
C26 0.055(3) 0.058(4) 0.041(3) 0.011(3) 0.007(3) -0.003(3)
C27 0.042(3) 0.050(3) 0.033(3) 0.014(3) -0.005(2) -0.007(2)
C28 0.031(2) 0.070(4) 0.038(3) 0.027(3) 0.000(2) 0.001(3)
C29 0.045(3) 0.076(5) 0.051(4) 0.037(4) 0.003(3) 0.015(3)
C30 0.074(4) 0.065(4) 0.055(4) 0.041(4) 0.017(3) 0.016(4)
C31 0.039(3) 0.043(3) 0.045(3) 0.022(3) 0.004(2) 0.000(2)
C32 0.038(3) 0.064(4) 0.065(4) 0.026(4) 0.006(3) 0.005(3)
B1 0.035(3) 0.037(3) 0.044(3) 0.020(3) 0.006(2) 0.002(2)

loop_
_atom_type_symbol
_atom_type_description
_atom_type_scat_dispersion_real
_atom_type_scat_dispersion_imag
_atom_type_scat_source
C C 0.0033 0.0016 'International Tables Vol C Tables 4.2.6.8 and 6.1.1.4'
H H 0.0000 0.0000 'International Tables Vol C Tables 4.2.6.8 and 6.1.1.4'
B B 0.0013 0.0007 'International Tables Vol C Tables 4.2.6.8 and 6.1.1.4'
P P 0.1023 0.0942 'International Tables Vol C Tables 4.2.6.8 and 6.1.1.4'
Cl Cl 0.1484 0.1585 'International Tables Vol C Tables 4.2.6.8 and 6.1.1.4'
Ir Ir -1.4442 7.9887 'International Tables Vol C Tables 4.2.6.8 and 6.1.1.4'
N N 0.0061 0.0033 'International Tables Vol C Tables 4.2.6.8 and 6.1.1.4'

loop_
_geom_angle_atom_site_label_1
_geom_angle_atom_site_label_2
_geom_angle_atom_site_label_3
_geom_angle
_geom_angle_site_symmetry_1
_geom_angle_site_symmetry_3
_geom_angle_publ_flag
C27 Ir1 C28 38.5(2) . . ?
C27 Ir1 C24 81.0(2) . . ?
C28 Ir1 C24 88.7(2) . . ?
C27 Ir1 C23 96.6(2) . . ?
C28 Ir1 C23 80.9(2) . . ?
C24 Ir1 C23 36.5(2) . . ?
C27 Ir1 P1 90.63(17) . . ?
C28 Ir1 P1 98.75(17) . . ?
C24 Ir1 P1 155.88(17) . . ?
C23 Ir1 P1 167.32(17) . . ?
C27 Ir1 Cl1 158.91(17) . . ?
C28 Ir1 Cl1 162.1(2) . . ?
C24 Ir1 Cl1 92.04(16) . . ?
C23 Ir1 Cl1 89.10(18) . . ?
P1 Ir1 Cl1 87.78(5) . . ?
C9 P1 C3 105.6(3) . . ?
C9 P1 C1 104.0(3) . . ?
C3 P1 C1 103.2(2) . . ?
C9 P1 Ir1 109.25(18) . . ?
C3 P1 Ir1 117.11(18) . . ?
C1 P1 Ir1 116.42(19) . . ?
C31 N1 B1 174.4(6) . . ?
C2 C1 P1 115.0(4) . . ?
C1 C2 B1 115.3(5) . . ?
C8 C3 C4 118.8(5) . . ?
C8 C3 P1 123.7(4) . . ?
C4 C3 P1 117.4(4) . . ?
C5 C4 C3 120.3(6) . . ?
C6 C5 C4 120.5(6) . . ?
C7 C6 C5 119.9(6) . . ?
C6 C7 C8 119.7(6) . . ?
C3 C8 C7 120.7(6) . . ?
C10 C9 C14 116.4(6) . . ?
C10 C9 P1 123.2(5) . . ?
C14 C9 P1 120.4(5) . . ?
C9 C10 C11 121.8(7) . . ?
C12 C11 C10 119.7(8) . . ?
C13 C12 C11 120.6(7) . . ?
C12 C13 C14 119.8(7) . . ?
C13 C14 C9 121.8(7) . . ?
C16 C15 C20 114.2(5) . . ?
C16 C15 B1 106.8(5) . . ?
C20 C15 B1 110.7(5) . . ?
C17 C16 C15 115.2(5) . . ?
C16 C17 C18 114.8(5) . . ?
C19 C18 C17 114.5(5) . . ?
C22 C19 C18 113.2(5) . . ?
C22 C19 B1 111.3(5) . . ?
C18 C19 B1 107.7(5) . . ?
C21 C20 C15 115.4(6) . . ?
C22 C21 C20 114.4(6) . . ?
C21 C22 C19 115.5(5) . . ?
C24 C23 C30 124.2(6) . . ?
C24 C23 Ir1 71.3(3) . . ?
C30 C23 Ir1 109.6(4) . . ?
C23 C24 C25 123.8(6) . . ?
C23 C24 Ir1 72.2(3) . . ?
C25 C24 Ir1 112.4(4) . . ?
C24 C25 C26 113.0(5) . . ?
C27 C26 C25 113.1(5) . . ?
C28 C27 C26 124.4(6) . . ?
C28 C27 Ir1 70.9(3) . . ?
C26 C27 Ir1 111.6(4) . . ?
C27 C28 C29 123.1(5) . . ?
C27 C28 Ir1 70.6(3) . . ?
C29 C28 Ir1 114.8(4) . . ?
C28 C29 C30 113.3(5) . . ?
C23 C30 C29 112.8(5) . . ?
N1 C31 C32 179.0(7) . . ?
C15 B1 C19 106.5(5) . . ?
C15 B1 N1 106.5(4) . . ?
C19 B1 N1 109.0(4) . . ?
C15 B1 C2 117.3(5) . . ?
C19 B1 C2 113.7(5) . . ?
N1 B1 C2 103.3(4) . . ?
P1 C1 H1A 108.5 . . ?
P1 C1 H1B 108.5 . . ?
H1A C1 H1B 107.5 . . ?
H1A C1 C2 108.5 . . ?
H1B C1 C2 108.5 . . ?
C1 C2 H2A 108.4 . . ?
C1 C2 H2B 108.5 . . ?
H2A C2 H2B 107.4 . . ?
H2A C2 B1 108.4 . . ?
H2B C2 B1 108.5 . . ?
C3 C4 H4 119.9 . . ?
H4 C4 C5 119.9 . . ?
C4 C5 H5 119.8 . . ?
H5 C5 C6 119.7 . . ?
C5 C6 H6 120.0 . . ?
H6 C6 C7 120.1 . . ?
C6 C7 H7 120.1 . . ?
H7 C7 C8 120.2 . . ?
C3 C8 H8 119.6 . . ?
C7 C8 H8 119.7 . . ?
C9 C10 H10 119.1 . . ?
H10 C10 C11 119 . . ?
C10 C11 H11 120 . . ?
H11 C11 C12 120 . . ?
C11 C12 H12 120 . . ?
H12 C12 C13 119.7 . . ?
C12 C13 H13 120.2 . . ?
H13 C13 C14 120.0 . . ?
C9 C14 H14 119.1 . . ?
C13 C14 H14 119.2 . . ?
H15 C15 C16 108.3 . . ?
H15 C15 C20 108.4 . . ?
H15 C15 B1 108.3 . . ?
C15 C16 H16A 108.5 . . ?
C15 C16 H16B 108.5 . . ?
H16A C16 H16B 107.6 . . ?
H16A C16 C17 108.5 . . ?
H16B C16 C17 108.4 . . ?
C16 C17 H17A 108.6 . . ?
C16 C17 H17B 108.5 . . ?
H17A C17 H17B 107.6 . . ?
H17A C17 C18 108.6 . . ?
H17B C17 C18 108.6 . . ?
C17 C18 H18A 108.6 . . ?
C17 C18 H18B 108.7 . . ?
H18A C18 H18B 107.6 . . ?
H18A C18 C19 108.6 . . ?
H18B C18 C19 108.6 . . ?
C18 C19 H19 108.1 . . ?
H19 C19 C22 108.2 . . ?
H19 C19 B1 108.1 . . ?
C15 C20 H20A 108.4 . . ?
C15 C20 H20B 108.4 . . ?
H20A C20 H20B 107.5 . . ?
H20A C20 C21 108.4 . . ?
H20B C20 C21 108.4 . . ?
C20 C21 H21A 108.7 . . ?
C20 C21 H21B 108.7 . . ?
H21A C21 H21B 107.6 . . ?
H21A C21 C22 108.7 . . ?
H21B C21 C22 108.6 . . ?
C19 C22 H22A 108.4 . . ?
C19 C22 H22B 108.3 . . ?
C21 C22 H22A 108.4 . . ?
C21 C22 H22B 108.4 . . ?
H22A C22 H22B 107.4 . . ?
Ir1 C23 H23 89.2 . . ?
H23 C23 C24 117.9 . . ?
H23 C23 C30 117.9 . . ?
Ir1 C24 H24 85.5 . . ?
C23 C24 H24 118.1 . . ?
H24 C24 C25 118.1 . . ?
C24 C25 H25A 109.1 . . ?
C24 C25 H25B 109.0 . . ?
H25A C25 H25B 107.7 . . ?
H25A C25 C26 109.0 . . ?
H25B C25 C26 108.9 . . ?
C25 C26 H26A 108.9 . . ?
C25 C26 H26B 109.0 . . ?
H26A C26 H26B 107.8 . . ?
H26A C26 C27 108.9 . . ?
H26B C26 C27 109.0 . . ?
Ir1 C27 H27 87.5 . . ?
C26 C27 H27 117.9 . . ?
H27 C27 C28 117.8 . . ?
Ir1 C28 H28 84.7 . . ?
C27 C28 H28 118.4 . . ?
H28 C28 C29 118.5 . . ?
C28 C29 H29A 109.0 . . ?
C28 C29 H29B 109.0 . . ?
H29A C29 H29B 107.7 . . ?
H29A C29 C30 108.9 . . ?
H29B C29 C30 108.8 . . ?
C23 C30 H30A 109.0 . . ?
C23 C30 H30B 109.0 . . ?
C29 C30 H30A 109.0 . . ?
C29 C30 H30B 109.1 . . ?
H30A C30 H30B 107.9 . . ?
C31 C32 H32A 109.5 . . ?
C31 C32 H32B 109.4 . . ?
C31 C32 H32C 109.4 . . ?
H32A C32 H32B 109.4 . . ?
H32A C32 H32C 109.5 . . ?
H32B C32 H32C 109.5 . . ?

loop_
_geom_bond_atom_site_label_1
_geom_bond_atom_site_label_2
_geom_bond_distance
_geom_bond_site_symmetry_2
_geom_bond_publ_flag
Ir1 C27 2.109(6) . ?
Ir1 C28 2.113(5) . ?
Ir1 C24 2.184(5) . ?
Ir1 C23 2.195(6) . ?
Ir1 P1 2.3179(14) . ?
Ir1 Cl1 2.3518(14) . ?
P1 C9 1.816(5) . ?
P1 C3 1.823(5) . ?
P1 C1 1.834(6) . ?
N1 C31 1.117(7) . ?
N1 B1 1.624(7) . ?
C1 C2 1.529(7) . ?
C2 B1 1.630(9) . ?
C3 C8 1.380(8) . ?
C3 C4 1.386(8) . ?
C4 C5 1.377(8) . ?
C5 C6 1.374(10) . ?
C6 C7 1.374(10) . ?
C7 C8 1.387(9) . ?
C9 C10 1.370(9) . ?
C9 C14 1.387(8) . ?
C10 C11 1.389(10) . ?
C11 C12 1.353(12) . ?
C12 C13 1.346(11) . ?
C13 C14 1.383(9) . ?
C15 C16 1.543(8) . ?
C15 C20 1.545(9) . ?
C15 B1 1.607(9) . ?
C16 C17 1.525(9) . ?
C17 C18 1.542(10) . ?
C18 C19 1.537(7) . ?
C19 C22 1.535(8) . ?
C19 B1 1.612(8) . ?
C20 C21 1.537(10) . ?
C21 C22 1.534(10) . ?
C23 C24 1.373(8) . ?
C23 C30 1.517(9) . ?
C24 C25 1.502(9) . ?
C25 C26 1.523(9) . ?
C26 C27 1.506(8) . ?
C27 C28 1.391(9) . ?
C28 C29 1.510(9) . ?
C29 C30 1.524(10) . ?
C31 C32 1.466(7) . ?
C1 H1A 0.970 . ?
C1 H1B 0.970 . ?
C2 H2A 0.971 . ?
C2 H2B 0.970 . ?
C4 H4 0.930 . ?
C5 H5 0.930 . ?
C6 H6 0.930 . ?
C7 H7 0.931 . ?
C8 H8 0.930 . ?
C10 H10 0.930 . ?
C11 H11 0.93 . ?
C12 H12 0.930 . ?
C13 H13 0.931 . ?
C14 H14 0.930 . ?
C15 H15 0.979 . ?
C16 H16A 0.969 . ?
C16 H16B 0.969 . ?
C17 H17A 0.970 . ?
C17 H17B 0.970 . ?
C18 H18A 0.970 . ?
C18 H18B 0.970 . ?
C19 H19 0.979 . ?
C20 H20A 0.971 . ?
C20 H20B 0.971 . ?
C21 H21A 0.970 . ?
C21 H21B 0.969 . ?
C22 H22A 0.971 . ?
C22 H22B 0.971 . ?
C23 H23 0.929 . ?
C24 H24 0.930 . ?
C25 H25A 0.970 . ?
C25 H25B 0.971 . ?
C26 H26A 0.971 . ?
C26 H26B 0.969 . ?
C27 H27 0.930 . ?
C28 H28 0.930 . ?
C29 H29A 0.970 . ?
C29 H29B 0.970 . ?
C30 H30A 0.969 . ?
C30 H30B 0.970 . ?
C32 H32A 0.960 . ?
C32 H32B 0.959 . ?
C32 H32C 0.959 . ?
